data_4313499
loop_
_publ_author_name
'Kenneth W. Henderson'
'Alan R. Kennedy'
'Dugald J. MacDougall'

_publ_section_title
;
 Aggregation Patterns in \a,\a'-Stabilized Carbanions: Assembly of a
 Sodium Cage Polymer by Slip-Stacking of Dimers
;
_journal_name_full 'Inorganic Chemistry'
_journal_page_first 2736
_journal_page_last 2741
_journal_paper_doi 10.1021/ic026194w
_journal_volume 42
_journal_year 2003
_chemical_formula_sum 'C9 H20 Li N3 O2 S'
_chemical_formula_weight 241.28
_chemical_name_systematic
;
 ?
;
_space_group_IT_number 2
_symmetry_cell_setting triclinic
_symmetry_space_group_name_Hall '-P 1'
_symmetry_space_group_name_H-M 'P -1'
_atom_sites_solution_hydrogens geom
_atom_sites_solution_primary direct
_atom_sites_solution_secondary difmap
_audit_creation_method SHELXL-97
_cell_angle_alpha 85.483(2)
_cell_angle_beta 69.939(2)
_cell_angle_gamma 64.124(3)
_cell_formula_units_Z 2
_cell_length_a 8.3970(4)
_cell_length_b 8.7020(4)
_cell_length_c 11.0240(6)
_cell_measurement_temperature 123(2)
_cell_volume 678.39(6)
_computing_data_collection 'Denzo & Collect'
_computing_structure_refinement 'SHELXL-97 (Sheldrick, 1997)'
_computing_structure_solution Shelxs-97
_diffrn_ambient_temperature 123(2)
_diffrn_measured_fraction_theta_full 0.989
_diffrn_measured_fraction_theta_max 0.989
_diffrn_measurement_device_type 'Nonius Kappa CCD'
_diffrn_measurement_method 'phi and omega scans'
_diffrn_radiation_monochromator graphite
_diffrn_radiation_source 'fine-focus sealed tube'
_diffrn_radiation_type MoK\a
_diffrn_radiation_wavelength 0.71073
_diffrn_reflns_av_R_equivalents 0.0507
_diffrn_reflns_av_sigmaI/netI 0.0704
_diffrn_reflns_limit_h_max 10
_diffrn_reflns_limit_h_min -10
_diffrn_reflns_limit_k_max 11
_diffrn_reflns_limit_k_min -11
_diffrn_reflns_limit_l_max 13
_diffrn_reflns_limit_l_min -14
_diffrn_reflns_number 5562
_diffrn_reflns_theta_full 27.41
_diffrn_reflns_theta_max 27.41
_diffrn_reflns_theta_min 1.97
_diffrn_standards_decay_% 0
_diffrn_standards_number 0
_exptl_absorpt_coefficient_mu 0.228
_exptl_absorpt_correction_type none
_exptl_crystal_colour colourless
_exptl_crystal_density_diffrn 1.181
_exptl_crystal_density_method 'not measured'
_exptl_crystal_description fragment
_exptl_crystal_F_000 260
_exptl_crystal_size_max 0.35
_exptl_crystal_size_mid 0.20
_exptl_crystal_size_min 0.10
_refine_diff_density_max 0.307
_refine_diff_density_min -0.284
_refine_diff_density_rms 0.049
_refine_ls_extinction_method none
_refine_ls_goodness_of_fit_ref 1.026
_refine_ls_hydrogen_treatment refall
_refine_ls_matrix_type full
_refine_ls_number_parameters 225
_refine_ls_number_reflns 3064
_refine_ls_number_restraints 0
_refine_ls_restrained_S_all 1.026
_refine_ls_R_factor_all 0.0902
_refine_ls_R_factor_gt 0.0508
_refine_ls_shift/su_max 0.000
_refine_ls_shift/su_mean 0.000
_refine_ls_structure_factor_coef Fsqd
_refine_ls_weighting_details 'calc w=1/[\s^2^(Fo^2^)+(0.0379P)^2^+0.2746P] where P=(Fo^2^+2Fc^2^)/3'
_refine_ls_weighting_scheme calc
_refine_ls_wR_factor_gt 0.1015
_refine_ls_wR_factor_ref 0.1172
_reflns_number_gt 2065
_reflns_number_total 3064
_reflns_threshold_expression >2sigma(I)
_cod_data_source_file ic026194wsi20030130_110948_2.cif
_cod_data_source_block hend20
_cod_database_code 4313499

loop_
_symmetry_equiv_pos_as_xyz
'x, y, z'
'-x, -y, -z'

loop_
_atom_site_label
_atom_site_type_symbol
_atom_site_fract_x
_atom_site_fract_y
_atom_site_fract_z
_atom_site_U_iso_or_equiv
_atom_site_adp_type
_atom_site_occupancy
_atom_site_symmetry_multiplicity
_atom_site_calc_flag
_atom_site_refinement_flags
_atom_site_disorder_assembly
_atom_site_disorder_group
Li1 Li 0.5124(5) 0.3420(5) 0.8277(3) 0.0392(9) Uani 1 1 d . . .
O1 O 0.2666(2) 0.51800(19) 0.85481(15) 0.0461(4) Uani 1 1 d . . .
O2 O 0.1183(3) 0.7207(3) 0.71234(14) 0.0582(5) Uani 1 1 d . . .
N1 N 0.4115(3) 0.7486(3) 1.01828(19) 0.0484(5) Uani 1 1 d . . .
N2 N 0.5601(3) 0.1524(2) 0.69312(16) 0.0376(4) Uani 1 1 d . . .
N3 N 0.7376(3) 0.3773(3) 0.69034(17) 0.0412(5) Uani 1 1 d . . .
S1 S 0.14640(8) 0.69164(7) 0.83517(5) 0.03829(19) Uani 1 1 d . . .
C1 C 0.2248(4) 0.8241(3) 0.8659(2) 0.0452(6) Uani 1 1 d . . .
C2 C 0.3247(3) 0.7844(3) 0.9502(2) 0.0385(5) Uani 1 1 d . . .
C3 C -0.0778(3) 0.7345(4) 0.9512(2) 0.0423(6) Uani 1 1 d . . .
C4 C 0.6942(4) 0.1751(3) 0.5744(2) 0.0456(6) Uani 1 1 d . . .
C5 C 0.8330(3) 0.2184(3) 0.6035(2) 0.0474(6) Uani 1 1 d . . .
C6 C 0.8665(6) 0.3895(7) 0.7454(4) 0.0806(12) Uani 1 1 d . . .
C7 C 0.6706(5) 0.5269(4) 0.6186(3) 0.0593(7) Uani 1 1 d . . .
C8 C 0.6443(5) -0.0208(4) 0.7328(3) 0.0584(7) Uani 1 1 d . . .
C9 C 0.3877(4) 0.1798(4) 0.6714(3) 0.0494(6) Uani 1 1 d . . .
H11 H 0.186(3) 0.922(3) 0.838(2) 0.045(7) Uiso 1 1 d . . .
H31 H -0.065(4) 0.717(3) 1.035(3) 0.060(7) Uiso 1 1 d . . .
H32 H -0.158(4) 0.848(4) 0.949(2) 0.055(8) Uiso 1 1 d . . .
H33 H -0.124(3) 0.657(3) 0.931(2) 0.045(7) Uiso 1 1 d . . .
H41 H 0.619(3) 0.273(3) 0.536(2) 0.050(7) Uiso 1 1 d . . .
H42 H 0.762(4) 0.071(4) 0.511(3) 0.067(8) Uiso 1 1 d . . .
H51 H 0.907(4) 0.122(3) 0.652(3) 0.062(8) Uiso 1 1 d . . .
H52 H 0.931(4) 0.228(3) 0.521(3) 0.063(8) Uiso 1 1 d . . .
H61 H 0.792(5) 0.500(5) 0.807(4) 0.109(13) Uiso 1 1 d . . .
H62 H 0.917(6) 0.277(5) 0.788(4) 0.120(15) Uiso 1 1 d . . .
H63 H 0.975(5) 0.398(4) 0.679(3) 0.093(11) Uiso 1 1 d . . .
H71 H 0.582(4) 0.516(4) 0.583(3) 0.077(10) Uiso 1 1 d . . .
H72 H 0.613(4) 0.629(4) 0.682(3) 0.072(9) Uiso 1 1 d . . .
H73 H 0.779(4) 0.537(3) 0.547(3) 0.065(8) Uiso 1 1 d . . .
H81 H 0.753(4) -0.039(3) 0.749(3) 0.059(8) Uiso 1 1 d . . .
H82 H 0.671(4) -0.111(4) 0.671(3) 0.074(9) Uiso 1 1 d . . .
H83 H 0.557(4) -0.031(3) 0.815(3) 0.052(7) Uiso 1 1 d . . .
H91 H 0.407(4) 0.097(3) 0.606(3) 0.064(8) Uiso 1 1 d . . .
H92 H 0.330(4) 0.301(4) 0.651(2) 0.058(8) Uiso 1 1 d . . .
H93 H 0.297(4) 0.161(3) 0.752(3) 0.055(7) Uiso 1 1 d . . .

loop_
_atom_site_aniso_label
_atom_site_aniso_U_11
_atom_site_aniso_U_22
_atom_site_aniso_U_33
_atom_site_aniso_U_23
_atom_site_aniso_U_13
_atom_site_aniso_U_12
Li1 0.040(2) 0.051(2) 0.0296(19) -0.0033(16) -0.0103(16) -0.0219(18)
O1 0.0398(9) 0.0377(9) 0.0517(10) -0.0079(7) -0.0086(8) -0.0124(7)
O2 0.0588(11) 0.0959(14) 0.0257(8) 0.0024(8) -0.0163(8) -0.0370(11)
N1 0.0646(14) 0.0570(13) 0.0350(11) 0.0058(9) -0.0222(11) -0.0331(11)
N2 0.0395(10) 0.0407(11) 0.0273(9) -0.0013(8) -0.0083(8) -0.0147(9)
N3 0.0383(11) 0.0584(12) 0.0314(10) 0.0023(9) -0.0121(8) -0.0246(10)
S1 0.0400(3) 0.0475(4) 0.0251(3) -0.0012(2) -0.0095(2) -0.0178(3)
C1 0.0565(16) 0.0397(14) 0.0471(15) 0.0148(11) -0.0277(13) -0.0221(13)
C2 0.0493(14) 0.0380(12) 0.0295(12) 0.0015(9) -0.0102(11) -0.0225(11)
C3 0.0395(13) 0.0488(16) 0.0321(13) -0.0006(11) -0.0093(11) -0.0153(13)
C4 0.0522(15) 0.0478(15) 0.0263(12) -0.0039(11) -0.0058(11) -0.0172(13)
C5 0.0356(13) 0.0606(16) 0.0323(13) 0.0050(12) -0.0053(11) -0.0142(12)
C6 0.067(2) 0.151(4) 0.055(2) 0.008(2) -0.0215(18) -0.074(3)
C7 0.0568(18) 0.0564(18) 0.0592(18) 0.0115(15) -0.0088(16) -0.0295(15)
C8 0.061(2) 0.0464(17) 0.0585(19) 0.0082(14) -0.0156(17) -0.0202(15)
C9 0.0536(16) 0.0608(18) 0.0394(15) -0.0060(13) -0.0177(13) -0.0267(14)

loop_
_atom_type_symbol
_atom_type_description
_atom_type_scat_dispersion_real
_atom_type_scat_dispersion_imag
_atom_type_scat_source
Li Li -0.0003 0.0001 'International Tables Vol C Tables 4.2.6.8 and 6.1.1.4'
O O 0.0106 0.0060 'International Tables Vol C Tables 4.2.6.8 and 6.1.1.4'
N N 0.0061 0.0033 'International Tables Vol C Tables 4.2.6.8 and 6.1.1.4'
S S 0.1246 0.1234 'International Tables Vol C Tables 4.2.6.8 and 6.1.1.4'
C C 0.0033 0.0016 'International Tables Vol C Tables 4.2.6.8 and 6.1.1.4'
H H 0.0000 0.0000 'International Tables Vol C Tables 4.2.6.8 and 6.1.1.4'

loop_
_geom_angle_atom_site_label_1
_geom_angle_atom_site_label_2
_geom_angle_atom_site_label_3
_geom_angle
_geom_angle_site_symmetry_1
_geom_angle_site_symmetry_3
_geom_angle_publ_flag
O1 Li1 N1 118.91(19) . 2_667 ?
O1 Li1 N3 116.9(2) . . ?
N1 Li1 N3 107.47(18) 2_667 . ?
O1 Li1 N2 106.96(17) . . ?
N1 Li1 N2 114.84(19) 2_667 . ?
N3 Li1 N2 87.70(15) . . ?
S1 O1 Li1 148.84(16) . . ?
C2 N1 Li1 158.4(2) . 2_667 ?
C9 N2 C8 109.1(2) . . ?
C9 N2 C4 110.39(19) . . ?
C8 N2 C4 110.1(2) . . ?
C9 N2 Li1 112.26(18) . . ?
C8 N2 Li1 112.1(2) . . ?
C4 N2 Li1 102.70(17) . . ?
C6 N3 C7 109.8(3) . . ?
C6 N3 C5 110.1(3) . . ?
C7 N3 C5 110.1(2) . . ?
C6 N3 Li1 113.6(2) . . ?
C7 N3 Li1 111.65(19) . . ?
C5 N3 Li1 101.28(17) . . ?
O2 S1 O1 117.56(11) . . ?
O2 S1 C1 110.07(12) . . ?
O1 S1 C1 108.95(11) . . ?
O2 S1 C3 105.57(12) . . ?
O1 S1 C3 104.04(12) . . ?
C1 S1 C3 110.33(13) . . ?
C2 C1 S1 120.72(19) . . ?
C2 C1 H11 121.2(16) . . ?
S1 C1 H11 117.3(16) . . ?
N1 C2 C1 178.4(3) . . ?
S1 C3 H31 107.9(16) . . ?
S1 C3 H32 107.6(16) . . ?
H31 C3 H32 110(2) . . ?
S1 C3 H33 109.6(13) . . ?
H31 C3 H33 110(2) . . ?
H32 C3 H33 112(2) . . ?
N2 C4 C5 111.78(19) . . ?
N2 C4 H41 106.1(14) . . ?
C5 C4 H41 107.9(14) . . ?
N2 C4 H42 111.5(16) . . ?
C5 C4 H42 110.2(15) . . ?
H41 C4 H42 109(2) . . ?
N3 C5 C4 111.8(2) . . ?
N3 C5 H51 106.1(14) . . ?
C4 C5 H51 109.9(14) . . ?
N3 C5 H52 110.0(15) . . ?
C4 C5 H52 112.2(15) . . ?
H51 C5 H52 106(2) . . ?
N3 C6 H61 107(2) . . ?
N3 C6 H62 107(2) . . ?
H61 C6 H62 115(3) . . ?
N3 C6 H63 112.5(19) . . ?
H61 C6 H63 108(3) . . ?
H62 C6 H63 108(3) . . ?
N3 C7 H71 108.0(17) . . ?
N3 C7 H72 105.8(16) . . ?
H71 C7 H72 115(2) . . ?
N3 C7 H73 111.3(15) . . ?
H71 C7 H73 111(2) . . ?
H72 C7 H73 106(2) . . ?
N2 C8 H81 109.7(17) . . ?
N2 C8 H82 113.7(17) . . ?
H81 C8 H82 111(2) . . ?
N2 C8 H83 108.9(14) . . ?
H81 C8 H83 106(2) . . ?
H82 C8 H83 107(2) . . ?
N2 C9 H91 114.0(16) . . ?
N2 C9 H92 106.8(15) . . ?
H91 C9 H92 114(2) . . ?
N2 C9 H93 110.5(14) . . ?
H91 C9 H93 103(2) . . ?
H92 C9 H93 109(2) . . ?

loop_
_geom_bond_atom_site_label_1
_geom_bond_atom_site_label_2
_geom_bond_distance
_geom_bond_site_symmetry_2
_geom_bond_publ_flag
Li1 O1 1.893(4) . ?
Li1 N1 2.001(4) 2_667 ?
Li1 N3 2.106(4) . ?
Li1 N2 2.118(4) . ?
O1 S1 1.4547(17) . ?
O2 S1 1.4377(16) . ?
N1 C2 1.155(3) . ?
N1 Li1 2.001(4) 2_667 ?
N2 C9 1.461(3) . ?
N2 C8 1.464(3) . ?
N2 C4 1.470(3) . ?
N3 C6 1.453(3) . ?
N3 C7 1.463(3) . ?
N3 C5 1.479(3) . ?
S1 C1 1.660(3) . ?
S1 C3 1.769(2) . ?
C1 C2 1.384(3) . ?
C1 H11 0.85(2) . ?
C3 H31 0.96(3) . ?
C3 H32 0.93(3) . ?
C3 H33 0.98(2) . ?
C4 C5 1.504(4) . ?
C4 H41 0.98(3) . ?
C4 H42 1.00(3) . ?
C5 H51 1.04(3) . ?
C5 H52 1.02(3) . ?
C6 H61 1.03(4) . ?
C6 H62 1.03(4) . ?
C6 H63 0.98(4) . ?
C7 H71 0.99(3) . ?
C7 H72 1.00(3) . ?
C7 H73 1.02(3) . ?
C8 H81 0.93(3) . ?
C8 H82 0.98(3) . ?
C8 H83 0.98(3) . ?
C9 H91 0.98(3) . ?
C9 H92 0.99(3) . ?
C9 H93 1.01(3) . ?

loop_
_geom_torsion_atom_site_label_1
_geom_torsion_atom_site_label_2
_geom_torsion_atom_site_label_3
_geom_torsion_atom_site_label_4
_geom_torsion
_geom_torsion_site_symmetry_1
_geom_torsion_site_symmetry_2
_geom_torsion_site_symmetry_3
_geom_torsion_site_symmetry_4
_geom_torsion_publ_flag
N1 Li1 O1 S1 119.6(3) 2_667 . . . ?
N3 Li1 O1 S1 -12.2(4) . . . . ?
N2 Li1 O1 S1 -108.4(3) . . . . ?
O1 Li1 N2 C9 -11.3(3) . . . . ?
N1 Li1 N2 C9 123.0(2) 2_667 . . . ?
N3 Li1 N2 C9 -128.81(19) . . . . ?
O1 Li1 N2 C8 -134.6(2) . . . . ?
N1 Li1 N2 C8 -0.3(3) 2_667 . . . ?
N3 Li1 N2 C8 107.9(2) . . . . ?
O1 Li1 N2 C4 107.3(2) . . . . ?
N1 Li1 N2 C4 -118.5(2) 2_667 . . . ?
N3 Li1 N2 C4 -10.25(19) . . . . ?
O1 Li1 N3 C6 116.6(3) . . . . ?
N1 Li1 N3 C6 -20.2(3) 2_667 . . . ?
N2 Li1 N3 C6 -135.5(3) . . . . ?
O1 Li1 N3 C7 -8.2(3) . . . . ?
N1 Li1 N3 C7 -145.0(2) 2_667 . . . ?
N2 Li1 N3 C7 99.7(2) . . . . ?
O1 Li1 N3 C5 -125.3(2) . . . . ?
N1 Li1 N3 C5 97.9(2) 2_667 . . . ?
N2 Li1 N3 C5 -17.46(18) . . . . ?
Li1 O1 S1 O2 80.0(3) . . . . ?
Li1 O1 S1 C1 -46.0(3) . . . . ?
Li1 O1 S1 C3 -163.7(3) . . . . ?
O2 S1 C1 C2 -156.7(2) . . . . ?
O1 S1 C1 C2 -26.4(2) . . . . ?
C3 S1 C1 C2 87.2(2) . . . . ?
C9 N2 C4 C5 157.1(2) . . . . ?
C8 N2 C4 C5 -82.4(3) . . . . ?
Li1 N2 C4 C5 37.2(3) . . . . ?
C6 N3 C5 C4 163.9(3) . . . . ?
C7 N3 C5 C4 -74.9(3) . . . . ?
Li1 N3 C5 C4 43.3(2) . . . . ?
N2 C4 C5 N3 -58.9(3) . . . . ?
